data_4025770
loop_
_publ_author_name
'Guoyong Song'
'Dan Chen'
'Cheng-Ling Pan'
'Robert H. Crabtree'
'Xingwei Li'

_publ_section_title
;
 Rh-Catalyzed Oxidative Coupling between Primary and Secondary Benzamides
 and Alkynes: Synthesis of Polycyclic Amides
;
_journal_name_full 'Journal of Organic Chemistry'
_journal_page_first 7487
_journal_page_last 7490
_journal_paper_doi 10.1021/jo101596d
_journal_volume 75
_journal_year 2010
_chemical_formula_moiety 'C28 H21 N O'
_chemical_formula_sum 'C28 H21 N O'
_chemical_formula_weight 387.48
_chemical_melting_point ?
_chemical_name_systematic
; 
 ? 
;
_space_group_IT_number 14
_symmetry_cell_setting monoclinic
_symmetry_space_group_name_Hall '-P 2ybc'
_symmetry_space_group_name_H-M 'P 1 21/c 1'
_atom_sites_solution_hydrogens geom
_atom_sites_solution_primary direct
_atom_sites_solution_secondary difmap
_audit_creation_method SHELXL-97
_cell_angle_alpha 90.00
_cell_angle_beta 99.913(2)
_cell_angle_gamma 90.00
_cell_formula_units_Z 8
_cell_length_a 9.5174(9)
_cell_length_b 23.507(2)
_cell_length_c 18.6244(16)
_cell_measurement_temperature 160(2)
_cell_volume 4104.5(6)
_computing_cell_refinement 'Bruker SMART'
_computing_data_collection 'Bruker SMART'
_computing_data_reduction 'Bruker SAINT software (Bruker, 1999)'
_computing_molecular_graphics 'SHELXTL-PLUS (Sheldrick, 1990)'
_computing_publication_material SHELXL-97
_computing_structure_refinement 'SHELXL-97 (Sheldrick, 1997)'
_computing_structure_solution 'SHELXS-97 (Sheldrick, 1990)'
_diffrn_ambient_temperature 160(2)
_diffrn_measured_fraction_theta_full 0.997
_diffrn_measured_fraction_theta_max 0.997
_diffrn_measurement_device_type 'Bruker SMART APEX CCD'
_diffrn_measurement_method '\w scan'
_diffrn_radiation_monochromator graphite
_diffrn_radiation_source 'fine-focus sealed tube'
_diffrn_radiation_type MoK\a
_diffrn_radiation_wavelength 0.71073
_diffrn_reflns_av_R_equivalents 0.0926
_diffrn_reflns_av_sigmaI/netI 0.1019
_diffrn_reflns_limit_h_max 11
_diffrn_reflns_limit_h_min -8
_diffrn_reflns_limit_k_max 28
_diffrn_reflns_limit_k_min -28
_diffrn_reflns_limit_l_max 22
_diffrn_reflns_limit_l_min -20
_diffrn_reflns_number 21015
_diffrn_reflns_theta_full 25.11
_diffrn_reflns_theta_max 25.11
_diffrn_reflns_theta_min 1.41
_diffrn_standards_decay_% none
_diffrn_standards_interval_count none
_diffrn_standards_interval_time none
_diffrn_standards_number none
_exptl_absorpt_coefficient_mu 0.043
_exptl_absorpt_correction_T_max 0.9957
_exptl_absorpt_correction_T_min 0.9873
_exptl_absorpt_correction_type empirical
_exptl_absorpt_process_details SADABS
_exptl_crystal_colour Colourless
_exptl_crystal_density_diffrn 0.676
_exptl_crystal_density_meas ?
_exptl_crystal_density_method 'not measured'
_exptl_crystal_description Block
_exptl_crystal_F_000 876
_exptl_crystal_size_max 0.30
_exptl_crystal_size_mid 0.20
_exptl_crystal_size_min 0.10
_refine_diff_density_max 0.340
_refine_diff_density_min -0.337
_refine_diff_density_rms 0.059
_refine_ls_extinction_method none
_refine_ls_goodness_of_fit_ref 0.951
_refine_ls_hydrogen_treatment mixed
_refine_ls_matrix_type full
_refine_ls_number_parameters 541
_refine_ls_number_reflns 7307
_refine_ls_number_restraints 0
_refine_ls_restrained_S_all 0.951
_refine_ls_R_factor_all 0.1416
_refine_ls_R_factor_gt 0.0628
_refine_ls_shift/su_max 0.000
_refine_ls_shift/su_mean 0.000
_refine_ls_structure_factor_coef Fsqd
_refine_ls_weighting_details 'calc w=1/[\s^2^(Fo^2^)+(0.0964P)^2^+0.0000P] where P=(Fo^2^+2Fc^2^)/3'
_refine_ls_weighting_scheme calc
_refine_ls_wR_factor_gt 0.1519
_refine_ls_wR_factor_ref 0.2034
_reflns_number_gt 3582
_reflns_number_total 7307
_reflns_threshold_expression >2sigma(I)
_cod_data_source_file jo101596d_si_002.cif
_cod_data_source_block m
_cod_depositor_comments
;
The following automatic conversions were performed:

'_chemical_melting_point' value 'not measured' was changed to '?' -
the value is undefined or not given.

Automatic conversion script
Id: cif_fix_values 1569 2011-02-09 13:29:24Z adriana 

The following automatic conversions were performed:

'_symmetry_cell_setting' value 'Monoclinic' changed to 'monoclinic'
according to the built-in table from CIF Core dictionary named
'cif_core.dic' version 2.4.1 from 2010-06-29.

Automatic conversion script
Id: cif_fix_values 1646 2011-03-28 12:23:43Z adriana 

The following automatic conversions were performed:

'_exptl_crystal_density_meas' value 'None' was changed to '?' - the
value is perceived as not measured.

Automatic conversion script
Id: cif_fix_values 3008 2015-01-20 13:52:24Z robertas 
;
_cod_database_code 4025770

loop_
_symmetry_equiv_pos_as_xyz
'x, y, z'
'-x, y+1/2, -z+1/2'
'-x, -y, -z'
'x, -y-1/2, z-1/2'

loop_
_atom_site_label
_atom_site_type_symbol
_atom_site_fract_x
_atom_site_fract_y
_atom_site_fract_z
_atom_site_U_iso_or_equiv
_atom_site_adp_type
_atom_site_occupancy
_atom_site_symmetry_multiplicity
_atom_site_calc_flag
_atom_site_refinement_flags
_atom_site_disorder_assembly
_atom_site_disorder_group
O1 O 0.1297(3) 0.34237(10) 0.97740(12) 0.0415(7) Uani 1 1 d . . .
O2 O 0.3364(3) 0.43741(10) 0.54886(12) 0.0407(7) Uani 1 1 d . . .
N1 N 0.0575(3) 0.31943(11) 0.85774(14) 0.0284(7) Uani 1 1 d . . .
N2 N 0.4324(3) 0.46000(11) 0.66598(14) 0.0277(7) Uani 1 1 d . . .
C1 C 0.0825(4) 0.25993(14) 0.87383(17) 0.0277(8) Uani 1 1 d . . .
C2 C 0.0033(4) 0.23128(15) 0.91729(17) 0.0330(9) Uani 1 1 d . . .
H2A H -0.0601 0.2514 0.9423 0.040 Uiso 1 1 calc R . .
C3 C 0.0168(4) 0.17276(15) 0.92428(18) 0.0350(9) Uani 1 1 d . . .
H3A H -0.0375 0.1531 0.9547 0.042 Uiso 1 1 calc R . .
C4 C 0.1073(4) 0.14226(14) 0.88805(18) 0.0321(9) Uani 1 1 d . . .
C5 C 0.1918(4) 0.17219(14) 0.84704(18) 0.0328(9) Uani 1 1 d . . .
H5A H 0.2578 0.1525 0.8233 0.039 Uiso 1 1 calc R . .
C6 C 0.1795(4) 0.23083(14) 0.84092(18) 0.0331(9) Uani 1 1 d . . .
H6A H 0.2387 0.2511 0.8137 0.040 Uiso 1 1 calc R . .
C7 C 0.1129(4) 0.07837(15) 0.89085(19) 0.0429(10) Uani 1 1 d . . .
H7A H 0.0467 0.0644 0.9217 0.064 Uiso 1 1 calc R . .
H7B H 0.2100 0.0661 0.9112 0.064 Uiso 1 1 calc R . .
H7C H 0.0857 0.0630 0.8415 0.064 Uiso 1 1 calc R . .
C8 C 0.0924(4) 0.35891(15) 0.91425(19) 0.0314(9) Uani 1 1 d . . .
C9 C 0.0084(4) 0.33561(14) 0.78430(17) 0.0264(8) Uani 1 1 d . . .
C10 C 0.0010(3) 0.39082(14) 0.76478(17) 0.0265(8) Uani 1 1 d . . .
C11 C 0.0436(4) 0.43441(14) 0.81947(18) 0.0292(8) Uani 1 1 d . . .
C12 C 0.0842(4) 0.41831(14) 0.89295(17) 0.0303(8) Uani 1 1 d . . .
C13 C 0.1245(4) 0.46021(16) 0.94603(19) 0.0391(9) Uani 1 1 d . . .
H13A H 0.1536 0.4493 0.9955 0.047 Uiso 1 1 calc R . .
C14 C 0.1224(4) 0.51684(16) 0.9275(2) 0.0437(10) Uani 1 1 d . . .
H14A H 0.1502 0.5449 0.9639 0.052 Uiso 1 1 calc R . .
C15 C 0.0794(4) 0.53294(16) 0.8552(2) 0.0448(10) Uani 1 1 d . . .
H15A H 0.0765 0.5721 0.8424 0.054 Uiso 1 1 calc R . .
C16 C 0.0410(4) 0.49254(14) 0.80217(19) 0.0361(9) Uani 1 1 d . . .
H16A H 0.0122 0.5041 0.7530 0.043 Uiso 1 1 calc R . .
C17 C -0.0537(4) 0.40713(13) 0.68735(17) 0.0271(8) Uani 1 1 d . . .
C18 C 0.0380(4) 0.42852(14) 0.64410(18) 0.0330(9) Uani 1 1 d . . .
H18A H 0.1358 0.4339 0.6643 0.040 Uiso 1 1 calc R . .
C19 C -0.0104(4) 0.44233(14) 0.57163(18) 0.0353(9) Uani 1 1 d . . .
H19A H 0.0540 0.4567 0.5423 0.042 Uiso 1 1 calc R . .
C20 C -0.1525(4) 0.43504(14) 0.54244(19) 0.0367(9) Uani 1 1 d . . .
H20A H -0.1864 0.4447 0.4930 0.044 Uiso 1 1 calc R . .
C21 C -0.2455(4) 0.41368(15) 0.58500(18) 0.0389(9) Uani 1 1 d . . .
H21A H -0.3433 0.4086 0.5649 0.047 Uiso 1 1 calc R . .
C22 C -0.1957(4) 0.39972(15) 0.65720(18) 0.0352(9) Uani 1 1 d . . .
H22A H -0.2599 0.3849 0.6863 0.042 Uiso 1 1 calc R . .
C23 C -0.0337(4) 0.28844(13) 0.73177(17) 0.0273(8) Uani 1 1 d . . .
C24 C 0.0411(4) 0.27887(15) 0.67523(18) 0.0373(9) Uani 1 1 d . . .
H24A H 0.1181 0.3033 0.6697 0.045 Uiso 1 1 calc R . .
C25 C 0.0057(4) 0.23458(16) 0.6269(2) 0.0432(10) Uani 1 1 d . . .
H25A H 0.0582 0.2282 0.5886 0.052 Uiso 1 1 calc R . .
C26 C -0.1073(5) 0.19975(16) 0.6350(2) 0.0460(11) Uani 1 1 d . . .
H26A H -0.1311 0.1686 0.6026 0.055 Uiso 1 1 calc R . .
C27 C -0.1859(4) 0.20929(16) 0.6890(2) 0.0463(11) Uani 1 1 d . . .
H27A H -0.2648 0.1855 0.6931 0.056 Uiso 1 1 calc R . .
C28 C -0.1500(4) 0.25369(15) 0.73754(19) 0.0371(9) Uani 1 1 d . . .
H28A H -0.2046 0.2605 0.7748 0.044 Uiso 1 1 calc R . .
C29 C 0.4182(4) 0.51922(14) 0.64616(17) 0.0285(8) Uani 1 1 d . . .
C30 C 0.5017(4) 0.54214(15) 0.59911(17) 0.0323(9) Uani 1 1 d . . .
H30A H 0.5661 0.5186 0.5789 0.039 Uiso 1 1 calc R . .
C31 C 0.4908(4) 0.59918(15) 0.58181(18) 0.0338(9) Uani 1 1 d . . .
H31A H 0.5491 0.6147 0.5501 0.041 Uiso 1 1 calc R . .
C32 C 0.3963(4) 0.63437(15) 0.60990(19) 0.0358(9) Uani 1 1 d . . .
C33 C 0.3130(4) 0.61082(15) 0.65641(19) 0.0375(9) Uani 1 1 d . . .
H33A H 0.2480 0.6343 0.6762 0.045 Uiso 1 1 calc R . .
C34 C 0.3229(4) 0.55367(15) 0.67456(18) 0.0347(9) Uani 1 1 d . . .
H34A H 0.2648 0.5381 0.7063 0.042 Uiso 1 1 calc R . .
C35 C 0.3857(4) 0.69649(15) 0.5884(2) 0.0466(11) Uani 1 1 d . . .
H35A H 0.3151 0.7153 0.6129 0.070 Uiso 1 1 calc R . .
H35B H 0.3563 0.6996 0.5355 0.070 Uiso 1 1 calc R . .
H35C H 0.4788 0.7147 0.6030 0.070 Uiso 1 1 calc R . .
C36 C 0.3848(4) 0.42090(15) 0.61108(18) 0.0317(9) Uani 1 1 d . . .
C37 C 0.4847(3) 0.44378(14) 0.73819(17) 0.0264(8) Uani 1 1 d . . .
C38 C 0.4907(3) 0.38830(14) 0.75837(17) 0.0257(8) Uani 1 1 d . . .
C39 C 0.4460(4) 0.34508(14) 0.70427(18) 0.0296(8) Uani 1 1 d . . .
C40 C 0.3945(4) 0.36099(14) 0.63197(18) 0.0296(8) Uani 1 1 d . . .
C41 C 0.3474(4) 0.31926(16) 0.57920(19) 0.0375(9) Uani 1 1 d . . .
H41A H 0.3092 0.3305 0.5308 0.045 Uiso 1 1 calc R . .
C42 C 0.3558(4) 0.26323(17) 0.5965(2) 0.0442(10) Uani 1 1 d . . .
H42A H 0.3239 0.2354 0.5605 0.053 Uiso 1 1 calc R . .
C43 C 0.4116(4) 0.24665(16) 0.6677(2) 0.0422(10) Uani 1 1 d . . .
H43A H 0.4190 0.2073 0.6796 0.051 Uiso 1 1 calc R . .
C44 C 0.4558(4) 0.28659(15) 0.72064(19) 0.0342(9) Uani 1 1 d . . .
H44A H 0.4934 0.2746 0.7688 0.041 Uiso 1 1 calc R . .
C45 C 0.5384(4) 0.37157(14) 0.83608(18) 0.0307(8) Uani 1 1 d . . .
C46 C 0.4370(4) 0.35377(14) 0.87589(18) 0.0346(9) Uani 1 1 d . . .
H46A H 0.3396 0.3528 0.8534 0.042 Uiso 1 1 calc R . .
C47 C 0.4745(4) 0.33738(15) 0.9476(2) 0.0411(10) Uani 1 1 d . . .
H47A H 0.4031 0.3260 0.9746 0.049 Uiso 1 1 calc R . .
C48 C 0.6156(5) 0.33759(16) 0.9801(2) 0.0434(10) Uani 1 1 d . . .
H48A H 0.6419 0.3259 1.0294 0.052 Uiso 1 1 calc R . .
C49 C 0.7187(4) 0.35471(15) 0.94117(19) 0.0380(9) Uani 1 1 d . . .
H49A H 0.8162 0.3546 0.9635 0.046 Uiso 1 1 calc R . .
C50 C 0.6799(4) 0.37215(15) 0.86898(18) 0.0354(9) Uani 1 1 d . . .
H50A H 0.7509 0.3845 0.8424 0.042 Uiso 1 1 calc R . .
C51 C 0.5338(4) 0.49084(14) 0.79088(17) 0.0305(9) Uani 1 1 d . . .
C52 C 0.4621(4) 0.50290(15) 0.84819(18) 0.0398(10) Uani 1 1 d . . .
H52A H 0.3815 0.4808 0.8543 0.048 Uiso 1 1 calc R . .
C53 C 0.5066(5) 0.54652(17) 0.8961(2) 0.0499(11) Uani 1 1 d . . .
H53A H 0.4571 0.5542 0.9352 0.060 Uiso 1 1 calc R . .
C54 C 0.6224(5) 0.57882(17) 0.8874(2) 0.0543(12) Uani 1 1 d . . .
H54A H 0.6523 0.6093 0.9200 0.065 Uiso 1 1 calc R . .
C55 C 0.6955(4) 0.56710(16) 0.8313(2) 0.0507(11) Uani 1 1 d . . .
H55A H 0.7765 0.5892 0.8259 0.061 Uiso 1 1 calc R . .
C56 C 0.6516(4) 0.52323(16) 0.7827(2) 0.0424(10) Uani 1 1 d . . .
H56A H 0.7021 0.5155 0.7440 0.051 Uiso 1 1 calc R . .

loop_
_atom_site_aniso_label
_atom_site_aniso_U_11
_atom_site_aniso_U_22
_atom_site_aniso_U_33
_atom_site_aniso_U_23
_atom_site_aniso_U_13
_atom_site_aniso_U_12
O1 0.0516(18) 0.0454(16) 0.0262(15) 0.0003(12) 0.0028(13) -0.0043(13)
O2 0.0492(18) 0.0442(16) 0.0270(15) -0.0007(12) 0.0020(13) -0.0035(13)
N1 0.0323(18) 0.0286(16) 0.0228(16) 0.0017(12) 0.0008(13) 0.0008(13)
N2 0.0291(17) 0.0289(17) 0.0248(16) -0.0013(13) 0.0035(13) -0.0006(13)
C1 0.031(2) 0.027(2) 0.0246(19) 0.0028(15) 0.0023(16) -0.0015(16)
C2 0.035(2) 0.036(2) 0.029(2) 0.0032(16) 0.0063(17) -0.0006(17)
C3 0.037(2) 0.037(2) 0.031(2) 0.0043(16) 0.0051(18) -0.0041(18)
C4 0.033(2) 0.033(2) 0.028(2) -0.0014(16) -0.0025(17) -0.0014(17)
C5 0.027(2) 0.035(2) 0.036(2) 0.0004(16) 0.0041(17) 0.0055(17)
C6 0.029(2) 0.032(2) 0.037(2) 0.0050(17) 0.0053(17) -0.0016(17)
C7 0.046(3) 0.038(2) 0.041(2) 0.0035(18) 0.000(2) 0.0004(19)
C8 0.028(2) 0.036(2) 0.030(2) -0.0031(17) 0.0040(17) -0.0050(17)
C9 0.0229(19) 0.029(2) 0.028(2) -0.0014(15) 0.0066(16) -0.0011(15)
C10 0.024(2) 0.028(2) 0.028(2) 0.0029(15) 0.0073(16) 0.0013(15)
C11 0.027(2) 0.029(2) 0.032(2) -0.0024(16) 0.0063(17) 0.0003(16)
C12 0.031(2) 0.030(2) 0.030(2) -0.0015(16) 0.0029(17) -0.0018(16)
C13 0.042(2) 0.042(2) 0.032(2) -0.0077(18) 0.0034(18) -0.0008(19)
C14 0.053(3) 0.035(2) 0.042(2) -0.0140(19) 0.005(2) -0.004(2)
C15 0.053(3) 0.028(2) 0.054(3) -0.0052(19) 0.010(2) -0.0010(19)
C16 0.040(2) 0.031(2) 0.037(2) -0.0002(17) 0.0070(19) 0.0026(18)
C17 0.026(2) 0.0251(19) 0.030(2) -0.0002(15) 0.0030(16) 0.0035(15)
C18 0.032(2) 0.030(2) 0.039(2) 0.0038(16) 0.0104(18) -0.0024(17)
C19 0.049(3) 0.027(2) 0.031(2) 0.0042(15) 0.0102(19) -0.0020(18)
C20 0.050(3) 0.031(2) 0.028(2) 0.0029(16) 0.0042(19) 0.0069(19)
C21 0.035(2) 0.046(2) 0.034(2) -0.0014(18) -0.0003(19) 0.0032(19)
C22 0.033(2) 0.042(2) 0.032(2) 0.0031(17) 0.0080(18) -0.0013(18)
C23 0.033(2) 0.0232(19) 0.0251(19) 0.0010(14) 0.0020(16) 0.0000(16)
C24 0.041(2) 0.038(2) 0.032(2) 0.0004(17) 0.0034(18) -0.0013(18)
C25 0.053(3) 0.043(2) 0.032(2) -0.0067(18) 0.0038(19) 0.006(2)
C26 0.056(3) 0.037(2) 0.040(2) -0.0072(18) -0.005(2) -0.001(2)
C27 0.048(3) 0.042(2) 0.045(2) 0.001(2) -0.006(2) -0.012(2)
C28 0.036(2) 0.040(2) 0.033(2) 0.0022(17) 0.0011(18) -0.0045(18)
C29 0.032(2) 0.028(2) 0.0243(19) 0.0005(15) 0.0013(17) 0.0004(16)
C30 0.031(2) 0.038(2) 0.0274(19) 0.0001(16) 0.0034(17) -0.0007(17)
C31 0.032(2) 0.038(2) 0.032(2) 0.0004(16) 0.0088(17) -0.0052(17)
C32 0.035(2) 0.034(2) 0.035(2) 0.0007(17) -0.0020(18) -0.0020(18)
C33 0.034(2) 0.038(2) 0.040(2) -0.0044(18) 0.0079(19) 0.0027(18)
C34 0.028(2) 0.045(2) 0.031(2) 0.0027(17) 0.0054(17) 0.0026(18)
C35 0.053(3) 0.031(2) 0.057(3) 0.0040(19) 0.012(2) 0.0003(19)
C36 0.026(2) 0.043(2) 0.026(2) -0.0061(18) 0.0049(17) -0.0046(17)
C37 0.0204(19) 0.034(2) 0.0252(19) -0.0024(15) 0.0050(15) 0.0000(15)
C38 0.0224(19) 0.029(2) 0.0260(19) -0.0014(15) 0.0057(15) -0.0012(15)
C39 0.024(2) 0.034(2) 0.032(2) -0.0029(16) 0.0080(17) -0.0010(16)
C40 0.028(2) 0.031(2) 0.032(2) -0.0024(16) 0.0108(17) -0.0014(16)
C41 0.040(2) 0.045(2) 0.030(2) -0.0079(18) 0.0110(18) -0.0049(19)
C42 0.051(3) 0.042(3) 0.042(2) -0.0141(19) 0.013(2) -0.005(2)
C43 0.047(3) 0.034(2) 0.049(3) -0.0072(19) 0.018(2) -0.0050(19)
C44 0.033(2) 0.031(2) 0.041(2) -0.0008(17) 0.0107(18) 0.0026(17)
C45 0.032(2) 0.028(2) 0.033(2) -0.0009(15) 0.0063(18) 0.0010(16)
C46 0.033(2) 0.037(2) 0.034(2) 0.0051(17) 0.0073(18) -0.0048(17)
C47 0.043(3) 0.044(2) 0.038(2) 0.0051(18) 0.012(2) -0.0034(19)
C48 0.053(3) 0.046(3) 0.029(2) 0.0035(18) 0.004(2) 0.006(2)
C49 0.036(2) 0.041(2) 0.035(2) -0.0012(17) 0.0003(19) 0.0037(18)
C50 0.034(2) 0.040(2) 0.033(2) 0.0003(17) 0.0090(18) -0.0024(18)
C51 0.038(2) 0.0244(19) 0.028(2) 0.0036(15) 0.0027(17) 0.0010(17)
C52 0.050(3) 0.038(2) 0.031(2) -0.0034(17) 0.0057(19) -0.0031(19)
C53 0.061(3) 0.050(3) 0.040(2) -0.009(2) 0.010(2) 0.001(2)
C54 0.071(3) 0.044(3) 0.042(3) -0.015(2) -0.009(2) 0.007(2)
C55 0.044(3) 0.040(2) 0.063(3) -0.003(2) -0.005(2) -0.008(2)
C56 0.040(2) 0.041(2) 0.044(2) -0.0008(19) 0.001(2) -0.0030(19)

loop_
_atom_type_symbol
_atom_type_description
_atom_type_scat_dispersion_real
_atom_type_scat_dispersion_imag
_atom_type_scat_source
C C 0.0033 0.0016 'International Tables Vol C Tables 4.2.6.8 and 6.1.1.4'
H H 0.0000 0.0000 'International Tables Vol C Tables 4.2.6.8 and 6.1.1.4'
N N 0.0061 0.0033 'International Tables Vol C Tables 4.2.6.8 and 6.1.1.4'
O O 0.0106 0.0060 'International Tables Vol C Tables 4.2.6.8 and 6.1.1.4'

loop_
_geom_angle_atom_site_label_1
_geom_angle_atom_site_label_2
_geom_angle_atom_site_label_3
_geom_angle
_geom_angle_site_symmetry_1
_geom_angle_site_symmetry_3
_geom_angle_publ_flag
C8 N1 C9 122.9(3) . . ?
C8 N1 C1 118.5(3) . . ?
C9 N1 C1 118.4(3) . . ?
C36 N2 C37 122.8(3) . . ?
C36 N2 C29 116.5(3) . . ?
C37 N2 C29 120.7(3) . . ?
C2 C1 C6 119.8(3) . . ?
C2 C1 N1 120.7(3) . . ?
C6 C1 N1 119.3(3) . . ?
C1 C2 C3 119.4(3) . . ?
C4 C3 C2 121.6(3) . . ?
C3 C4 C5 118.2(3) . . ?
C3 C4 C7 121.5(3) . . ?
C5 C4 C7 120.2(3) . . ?
C6 C5 C4 119.9(3) . . ?
C1 C6 C5 120.8(3) . . ?
O1 C8 N1 120.1(3) . . ?
O1 C8 C12 123.9(3) . . ?
N1 C8 C12 116.0(3) . . ?
C10 C9 N1 120.8(3) . . ?
C10 C9 C23 123.0(3) . . ?
N1 C9 C23 116.2(3) . . ?
C9 C10 C11 119.7(3) . . ?
C9 C10 C17 120.0(3) . . ?
C11 C10 C17 120.3(3) . . ?
C16 C11 C12 118.4(3) . . ?
C16 C11 C10 122.3(3) . . ?
C12 C11 C10 119.3(3) . . ?
C13 C12 C11 119.5(3) . . ?
C13 C12 C8 119.2(3) . . ?
C11 C12 C8 121.2(3) . . ?
C14 C13 C12 120.9(3) . . ?
C13 C14 C15 119.7(3) . . ?
C16 C15 C14 120.4(4) . . ?
C15 C16 C11 121.1(3) . . ?
C18 C17 C22 118.7(3) . . ?
C18 C17 C10 120.4(3) . . ?
C22 C17 C10 120.9(3) . . ?
C17 C18 C19 121.0(3) . . ?
C20 C19 C18 119.6(4) . . ?
C19 C20 C21 120.1(3) . . ?
C20 C21 C22 119.8(4) . . ?
C17 C22 C21 120.8(3) . . ?
C24 C23 C28 118.8(3) . . ?
C24 C23 C9 120.3(3) . . ?
C28 C23 C9 120.9(3) . . ?
C25 C24 C23 121.2(4) . . ?
C24 C25 C26 118.9(4) . . ?
C27 C26 C25 121.1(4) . . ?
C26 C27 C28 119.8(4) . . ?
C27 C28 C23 120.1(3) . . ?
C34 C29 C30 119.8(3) . . ?
C34 C29 N2 120.3(3) . . ?
C30 C29 N2 119.9(3) . . ?
C31 C30 C29 119.8(3) . . ?
C30 C31 C32 121.2(3) . . ?
C33 C32 C31 118.3(3) . . ?
C33 C32 C35 122.1(3) . . ?
C31 C32 C35 119.6(3) . . ?
C34 C33 C32 121.2(3) . . ?
C33 C34 C29 119.7(3) . . ?
O2 C36 N2 120.3(3) . . ?
O2 C36 C40 123.4(3) . . ?
N2 C36 C40 116.3(3) . . ?
C38 C37 N2 121.2(3) . . ?
C38 C37 C51 122.3(3) . . ?
N2 C37 C51 116.5(3) . . ?
C37 C38 C39 119.4(3) . . ?
C37 C38 C45 120.9(3) . . ?
C39 C38 C45 119.7(3) . . ?
C40 C39 C44 117.9(3) . . ?
C40 C39 C38 119.7(3) . . ?
C44 C39 C38 122.4(3) . . ?
C39 C40 C41 120.1(3) . . ?
C39 C40 C36 120.6(3) . . ?
C41 C40 C36 119.3(3) . . ?
C42 C41 C40 120.8(4) . . ?
C41 C42 C43 119.7(3) . . ?
C44 C43 C42 120.7(4) . . ?
C43 C44 C39 120.7(3) . . ?
C46 C45 C50 118.9(3) . . ?
C46 C45 C38 118.5(3) . . ?
C50 C45 C38 122.6(3) . . ?
C47 C46 C45 121.2(4) . . ?
C48 C47 C46 119.7(4) . . ?
C47 C48 C49 120.0(4) . . ?
C48 C49 C50 120.0(4) . . ?
C45 C50 C49 120.1(4) . . ?
C56 C51 C52 119.1(3) . . ?
C56 C51 C37 120.0(3) . . ?
C52 C51 C37 120.9(3) . . ?
C53 C52 C51 120.8(4) . . ?
C54 C53 C52 119.9(4) . . ?
C53 C54 C55 120.0(4) . . ?
C54 C55 C56 120.5(4) . . ?
C51 C56 C55 119.6(4) . . ?

loop_
_geom_bond_atom_site_label_1
_geom_bond_atom_site_label_2
_geom_bond_distance
_geom_bond_site_symmetry_2
_geom_bond_publ_flag
O1 C8 1.231(4) . ?
O2 C36 1.234(4) . ?
N1 C8 1.400(4) . ?
N1 C9 1.419(4) . ?
N1 C1 1.442(4) . ?
N2 C36 1.391(4) . ?
N2 C37 1.404(4) . ?
N2 C29 1.441(4) . ?
C1 C2 1.374(4) . ?
C1 C6 1.375(5) . ?
C2 C3 1.386(5) . ?
C3 C4 1.383(5) . ?
C4 C5 1.392(5) . ?
C4 C7 1.504(5) . ?
C5 C6 1.386(4) . ?
C8 C12 1.450(5) . ?
C9 C10 1.346(4) . ?
C9 C23 1.487(4) . ?
C10 C11 1.452(4) . ?
C10 C17 1.496(4) . ?
C11 C16 1.403(4) . ?
C11 C12 1.408(4) . ?
C12 C13 1.401(5) . ?
C13 C14 1.375(5) . ?
C14 C15 1.391(5) . ?
C15 C16 1.373(5) . ?
C17 C18 1.380(4) . ?
C17 C22 1.382(5) . ?
C18 C19 1.388(4) . ?
C19 C20 1.379(5) . ?
C20 C21 1.380(5) . ?
C21 C22 1.386(4) . ?
C23 C24 1.387(5) . ?
C23 C28 1.394(5) . ?
C24 C25 1.380(5) . ?
C25 C26 1.381(5) . ?
C26 C27 1.372(5) . ?
C27 C28 1.384(5) . ?
C29 C34 1.387(5) . ?
C29 C30 1.389(5) . ?
C30 C31 1.379(5) . ?
C31 C32 1.389(5) . ?
C32 C33 1.386(5) . ?
C32 C35 1.513(5) . ?
C33 C34 1.385(5) . ?
C36 C40 1.460(5) . ?
C37 C38 1.356(4) . ?
C37 C51 1.499(4) . ?
C38 C39 1.442(4) . ?
C38 C45 1.493(4) . ?
C39 C40 1.402(4) . ?
C39 C44 1.408(5) . ?
C40 C41 1.406(5) . ?
C41 C42 1.355(5) . ?
C42 C43 1.395(5) . ?
C43 C44 1.374(5) . ?
C45 C46 1.379(5) . ?
C45 C50 1.380(5) . ?
C46 C47 1.377(5) . ?
C47 C48 1.375(5) . ?
C48 C49 1.377(5) . ?
C49 C50 1.393(5) . ?
C51 C56 1.385(5) . ?
C51 C52 1.391(5) . ?
C52 C53 1.378(5) . ?
C53 C54 1.371(6) . ?
C54 C55 1.379(6) . ?
C55 C56 1.388(5) . ?
